data_4083979
loop_
_publ_author_name
'Prakash, Om'
'Joshi, Hemant'
'Sharma, Kamal Nayan'
'Gupta, Pancham Lal'
'Singh, Ajai K.'

_publ_section_title
;
 Transfer Hydrogenation (pH Independent) of Ketones and Aldehydes in Water
 with Glycerol: Ru, Rh, and Ir Catalysts with a COOH Group near the Metal
 on a (Phenylthio)methyl-2-pyridine Scaffold
;
_journal_issue 14
_journal_name_full Organometallics
_journal_page_first 3804
_journal_paper_doi 10.1021/om500515z
_journal_volume 33
_journal_year 2014
_chemical_formula_moiety 'C23 H26 Cl Ir N O2 S, F6 P, C H4 O'
_chemical_formula_sum 'C24 H30 Cl F6 Ir N O3 P S'
_chemical_formula_weight 785.20
_chemical_name_systematic
; 
 ? 
;
_space_group_IT_number 14
_symmetry_cell_setting monoclinic
_symmetry_space_group_name_Hall '-P 2yn'
_symmetry_space_group_name_H-M 'P 1 21/n 1'
_atom_sites_solution_hydrogens geom
_atom_sites_solution_primary direct
_atom_sites_solution_secondary difmap
_audit_creation_method SHELXL-97
_cell_angle_alpha 90.00
_cell_angle_beta 90.759(4)
_cell_angle_gamma 90.00
_cell_formula_units_Z 4
_cell_length_a 14.512(3)
_cell_length_b 13.441(3)
_cell_length_c 14.886(3)
_cell_measurement_reflns_used 5111
_cell_measurement_temperature 298(2)
_cell_measurement_theta_max 25.00
_cell_measurement_theta_min 2.25
_cell_volume 2903.3(11)
_computing_structure_refinement 'SHELXL-97 (Sheldrick, 1997)'
_computing_structure_solution 'SHELXS-97 (Sheldrick, 1990)'
_diffrn_ambient_temperature 298(2)
_diffrn_measured_fraction_theta_full 1.000
_diffrn_measured_fraction_theta_max 1.000
_diffrn_radiation_monochromator graphite
_diffrn_radiation_source 'fine-focus sealed tube'
_diffrn_radiation_type MoK\a
_diffrn_radiation_wavelength 0.71073
_diffrn_reflns_av_R_equivalents 0.0426
_diffrn_reflns_av_sigmaI/netI 0.0345
_diffrn_reflns_limit_h_max 17
_diffrn_reflns_limit_h_min -17
_diffrn_reflns_limit_k_max 15
_diffrn_reflns_limit_k_min -15
_diffrn_reflns_limit_l_max 17
_diffrn_reflns_limit_l_min -17
_diffrn_reflns_number 27243
_diffrn_reflns_theta_full 25.00
_diffrn_reflns_theta_max 25.00
_diffrn_reflns_theta_min 1.95
_exptl_absorpt_coefficient_mu 4.883
_exptl_absorpt_correction_T_max 0.617
_exptl_absorpt_correction_T_min 0.403
_exptl_absorpt_correction_type multi-scan
_exptl_absorpt_process_details '(SADABS; Sheldrick, 1996)'
_exptl_crystal_colour yellow
_exptl_crystal_density_diffrn 1.796
_exptl_crystal_density_meas 1.796
_exptl_crystal_density_method 'not measured'
_exptl_crystal_description block
_exptl_crystal_F_000 1536
_exptl_crystal_size_max 0.22
_exptl_crystal_size_mid 0.16
_exptl_crystal_size_min 0.10
_refine_diff_density_max 1.027
_refine_diff_density_min -0.496
_refine_diff_density_rms 0.102
_refine_ls_extinction_method none
_refine_ls_goodness_of_fit_ref 1.018
_refine_ls_hydrogen_treatment constr
_refine_ls_matrix_type full
_refine_ls_number_parameters 351
_refine_ls_number_reflns 5111
_refine_ls_number_restraints 0
_refine_ls_restrained_S_all 1.018
_refine_ls_R_factor_all 0.0455
_refine_ls_R_factor_gt 0.0339
_refine_ls_shift/su_max 0.002
_refine_ls_shift/su_mean 0.000
_refine_ls_structure_factor_coef Fsqd
_refine_ls_weighting_details 'calc w=1/[\s^2^(Fo^2^)+(0.0520P)^2^+1.7194P] where P=(Fo^2^+2Fc^2^)/3'
_refine_ls_weighting_scheme calc
_refine_ls_wR_factor_gt 0.0849
_refine_ls_wR_factor_ref 0.0904
_reflns_number_gt 4109
_reflns_number_total 5111
_reflns_threshold_expression >2sigma(I)
_cod_data_source_file om500515z_si_002.cif
_cod_data_source_block complex3
_cod_depositor_comments 'Adding full bibliography for 4083977--4083980.cif.'
_cod_original_cell_volume 2903.4(11)
_cod_original_sg_symbol_H-M 'P 21/n'
_cod_database_code 4083979

loop_
_symmetry_equiv_pos_as_xyz
'x, y, z'
'-x+1/2, y+1/2, -z+1/2'
'-x, -y, -z'
'x-1/2, -y-1/2, z-1/2'

loop_
_atom_site_label
_atom_site_type_symbol
_atom_site_fract_x
_atom_site_fract_y
_atom_site_fract_z
_atom_site_U_iso_or_equiv
_atom_site_adp_type
_atom_site_occupancy
_atom_site_symmetry_multiplicity
_atom_site_calc_flag
_atom_site_refinement_flags
C1 C 0.5572(4) 0.1693(4) 0.9463(4) 0.0566(14) Uani 1 1 d .
C2 C 0.4970(4) 0.2456(5) 0.9269(4) 0.0646(15) Uani 1 1 d .
H2A H 0.4519 0.2364 0.8827 0.078 Uiso 1 1 calc R
C3 C 0.5018(5) 0.3351(5) 0.9713(5) 0.0748(18) Uani 1 1 d .
H3 H 0.4591 0.3848 0.9582 0.090 Uiso 1 1 calc R
C4 C 0.5697(6) 0.3515(6) 1.0353(5) 0.086(2) Uani 1 1 d .
H4 H 0.5731 0.4118 1.0657 0.103 Uiso 1 1 calc R
C5 C 0.6317(5) 0.2776(6) 1.0530(5) 0.0782(19) Uani 1 1 d .
H5 H 0.6785 0.2892 1.0950 0.094 Uiso 1 1 calc R
C6 C 0.6275(4) 0.1858(5) 1.0105(4) 0.0612(15) Uani 1 1 d .
C7 C 0.6935(5) 0.1075(6) 1.0374(4) 0.0719(17) Uani 1 1 d .
C8 C 0.4516(4) 0.0663(5) 0.8144(4) 0.0691(17) Uani 1 1 d .
H8A H 0.4267 0.0018 0.7976 0.083 Uiso 1 1 calc R
H8B H 0.4030 0.1036 0.8432 0.083 Uiso 1 1 calc R
C9 C 0.4796(4) 0.1198(4) 0.7319(4) 0.0599(15) Uani 1 1 d .
C10 C 0.4209(5) 0.1795(5) 0.6809(5) 0.080(2) Uani 1 1 d .
H10 H 0.3612 0.1915 0.7001 0.096 Uiso 1 1 calc R
C11 C 0.4505(6) 0.2208(6) 0.6026(5) 0.092(2) Uani 1 1 d .
H11 H 0.4108 0.2590 0.5672 0.110 Uiso 1 1 calc R
C12 C 0.5392(6) 0.2051(5) 0.5770(5) 0.088(2) Uani 1 1 d .
H12 H 0.5610 0.2323 0.5238 0.105 Uiso 1 1 calc R
C13 C 0.5954(5) 0.1489(5) 0.6306(4) 0.0730(18) Uani 1 1 d .
H13 H 0.6564 0.1403 0.6138 0.088 Uiso 1 1 calc R
C14 C 0.7725(4) -0.0512(5) 0.7151(4) 0.0632(15) Uani 1 1 d .
C15 C 0.6891(5) -0.0912(5) 0.6806(4) 0.0703(17) Uani 1 1 d .
C16 C 0.6397(4) -0.1354(4) 0.7531(5) 0.0689(17) Uani 1 1 d .
C17 C 0.6971(5) -0.1296(4) 0.8315(4) 0.0647(16) Uani 1 1 d .
C18 C 0.7775(4) -0.0755(4) 0.8098(4) 0.0636(16) Uani 1 1 d .
C19 C 0.8576(5) -0.0488(6) 0.8709(6) 0.099(3) Uani 1 1 d .
H19A H 0.8459 -0.0726 0.9304 0.149 Uiso 1 1 calc R
H19B H 0.8650 0.0221 0.8722 0.149 Uiso 1 1 calc R
H19C H 0.9128 -0.0791 0.8488 0.149 Uiso 1 1 calc R
C20 C 0.8474(6) 0.0009(6) 0.6656(7) 0.105(3) Uani 1 1 d .
H20A H 0.8993 -0.0429 0.6598 0.157 Uiso 1 1 calc R
H20B H 0.8658 0.0593 0.6981 0.157 Uiso 1 1 calc R
H20C H 0.8252 0.0196 0.6069 0.157 Uiso 1 1 calc R
C21 C 0.6574(7) -0.0905(7) 0.5835(5) 0.112(3) Uani 1 1 d .
H21A H 0.6895 -0.0394 0.5516 0.168 Uiso 1 1 calc R
H21B H 0.5923 -0.0778 0.5804 0.168 Uiso 1 1 calc R
H21C H 0.6701 -0.1540 0.5567 0.168 Uiso 1 1 calc R
C22 C 0.5516(5) -0.1954(6) 0.7451(7) 0.123(3) Uani 1 1 d .
H22A H 0.5664 -0.2648 0.7412 0.184 Uiso 1 1 calc R
H22B H 0.5181 -0.1754 0.6921 0.184 Uiso 1 1 calc R
H22C H 0.5145 -0.1839 0.7970 0.184 Uiso 1 1 calc R
C23 C 0.6750(6) -0.1761(6) 0.9206(5) 0.106(3) Uani 1 1 d .
H23A H 0.7140 -0.1480 0.9665 0.159 Uiso 1 1 calc R
H23B H 0.6851 -0.2466 0.9175 0.159 Uiso 1 1 calc R
H23C H 0.6116 -0.1635 0.9345 0.159 Uiso 1 1 calc R
C24 C 0.8788(10) -0.0765(8) 1.1561(10) 0.179(6) Uani 1 1 d .
H24A H 0.9312 -0.1012 1.1243 0.269 Uiso 1 1 calc R
H24B H 0.8233 -0.0958 1.1250 0.269 Uiso 1 1 calc R
H24C H 0.8788 -0.1037 1.2158 0.269 Uiso 1 1 calc R
N1 N 0.5672(3) 0.1057(3) 0.7058(3) 0.0573(11) Uani 1 1 d .
O1 O 0.6782(4) 0.0197(4) 1.0276(4) 0.0867(14) Uani 1 1 d .
O2 O 0.7712(4) 0.1416(4) 1.0719(4) 0.1014(17) Uani 1 1 d .
H2 H 0.8024 0.0950 1.0906 0.152 Uiso 1 1 calc R
O3 O 0.8830(6) 0.0200(6) 1.1606(6) 0.140(3) Uani 1 1 d .
H3A H 0.8451 0.0402 1.1966 0.210 Uiso 1 1 calc R
F1 F 0.1780(5) 0.8613(9) 0.6770(4) 0.241(5) Uani 1 1 d .
F2 F 0.2347(5) 0.8891(7) 0.5440(4) 0.194(3) Uani 1 1 d .
F3 F 0.2521(11) 0.9919(7) 0.6562(11) 0.296(7) Uani 1 1 d .
F4 F 0.3659(4) 0.9222(9) 0.6080(5) 0.215(4) Uani 1 1 d .
F5 F 0.3097(5) 0.8780(9) 0.7358(4) 0.221(4) Uani 1 1 d .
F6 F 0.2952(14) 0.7856(7) 0.6201(8) 0.379(9) Uani 1 1 d .
P1 P 0.27208(16) 0.88583(19) 0.64164(14) 0.0943(6) Uani 1 1 d .
S1 S 0.54622(10) 0.04844(11) 0.89426(10) 0.0561(4) Uani 1 1 d .
Cl1 Cl 0.73637(10) 0.17189(11) 0.81296(11) 0.0675(4) Uani 1 1 d .
Ir1 Ir 0.658509(14) 0.019288(17) 0.783741(14) 0.04951(10) Uani 1 1 d .

loop_
_atom_site_aniso_label
_atom_site_aniso_U_11
_atom_site_aniso_U_22
_atom_site_aniso_U_33
_atom_site_aniso_U_23
_atom_site_aniso_U_13
_atom_site_aniso_U_12
C1 0.054(3) 0.057(4) 0.059(3) 0.003(3) 0.018(3) -0.003(3)
C2 0.064(4) 0.064(4) 0.066(4) -0.004(3) 0.007(3) 0.000(3)
C3 0.083(5) 0.059(4) 0.083(4) -0.002(4) 0.018(4) 0.009(3)
C4 0.096(5) 0.069(5) 0.093(5) -0.015(4) 0.017(4) -0.010(4)
C5 0.074(4) 0.086(5) 0.074(4) -0.010(4) 0.001(3) -0.013(4)
C6 0.059(4) 0.065(4) 0.060(3) 0.000(3) 0.015(3) -0.001(3)
C7 0.067(4) 0.091(6) 0.058(4) 0.002(4) 0.007(3) -0.008(4)
C8 0.046(3) 0.067(4) 0.095(5) -0.015(4) 0.006(3) -0.009(3)
C9 0.053(3) 0.057(4) 0.069(4) -0.013(3) -0.010(3) 0.001(3)
C10 0.059(4) 0.085(5) 0.096(5) -0.020(4) -0.017(4) 0.016(4)
C11 0.112(6) 0.086(6) 0.077(5) -0.010(4) -0.032(5) 0.032(5)
C12 0.133(7) 0.059(4) 0.071(4) 0.005(3) -0.007(4) 0.018(4)
C13 0.092(5) 0.058(4) 0.069(4) 0.009(3) 0.007(4) 0.013(3)
C14 0.062(4) 0.052(3) 0.076(4) -0.005(3) 0.022(3) 0.005(3)
C15 0.091(5) 0.049(4) 0.070(4) -0.013(3) 0.007(4) 0.016(3)
C16 0.061(4) 0.038(3) 0.108(5) -0.002(3) 0.006(4) 0.003(3)
C17 0.077(4) 0.039(3) 0.078(4) 0.008(3) 0.015(3) 0.019(3)
C18 0.057(3) 0.052(4) 0.082(4) 0.010(3) 0.005(3) 0.016(3)
C19 0.083(5) 0.090(6) 0.123(7) -0.002(5) -0.034(5) 0.017(4)
C20 0.089(6) 0.094(6) 0.133(8) -0.005(5) 0.058(6) 0.009(4)
C21 0.161(8) 0.094(6) 0.081(5) -0.024(5) -0.028(5) 0.026(6)
C22 0.077(5) 0.063(5) 0.229(11) -0.017(6) 0.010(6) -0.014(4)
C23 0.142(7) 0.068(5) 0.109(6) 0.038(4) 0.046(5) 0.026(5)
C24 0.225(14) 0.071(7) 0.242(15) -0.016(8) 0.042(12) 0.013(8)
N1 0.062(3) 0.048(3) 0.062(3) -0.001(2) -0.003(2) 0.008(2)
O1 0.077(3) 0.081(4) 0.102(4) 0.005(3) -0.005(3) 0.006(3)
O2 0.078(3) 0.110(4) 0.116(4) 0.011(3) -0.031(3) -0.008(3)
O3 0.114(6) 0.155(7) 0.151(8) 0.015(5) -0.011(5) 0.023(5)
F1 0.172(6) 0.419(14) 0.132(5) 0.015(7) -0.012(4) -0.196(8)
F2 0.193(6) 0.285(10) 0.103(4) 0.028(5) -0.033(4) -0.089(7)
F3 0.342(17) 0.135(7) 0.41(2) -0.042(9) 0.086(15) 0.028(8)
F4 0.100(4) 0.395(14) 0.150(6) 0.005(8) 0.016(4) -0.006(7)
F5 0.161(5) 0.412(15) 0.089(4) 0.031(6) -0.040(4) -0.053(8)
F6 0.77(3) 0.128(7) 0.242(11) -0.025(7) -0.044(15) 0.133(13)
P1 0.1021(16) 0.1043(18) 0.0761(13) -0.0033(11) -0.0088(11) -0.0165(13)
S1 0.0500(8) 0.0529(8) 0.0657(9) 0.0021(7) 0.0115(7) -0.0049(6)
Cl1 0.0658(9) 0.0516(9) 0.0855(10) -0.0020(7) 0.0168(8) -0.0125(7)
Ir1 0.04825(15) 0.04116(15) 0.05932(16) 0.00241(9) 0.00815(10) 0.00090(9)

loop_
_atom_type_symbol
_atom_type_description
_atom_type_scat_dispersion_real
_atom_type_scat_dispersion_imag
_atom_type_scat_source
C C 0.0033 0.0016 'International Tables Vol C Tables 4.2.6.8 and 6.1.1.4'
H H 0.0000 0.0000 'International Tables Vol C Tables 4.2.6.8 and 6.1.1.4'
N N 0.0061 0.0033 'International Tables Vol C Tables 4.2.6.8 and 6.1.1.4'
O O 0.0106 0.0060 'International Tables Vol C Tables 4.2.6.8 and 6.1.1.4'
F F 0.0171 0.0103 'International Tables Vol C Tables 4.2.6.8 and 6.1.1.4'
P P 0.1023 0.0942 'International Tables Vol C Tables 4.2.6.8 and 6.1.1.4'
S S 0.1246 0.1234 'International Tables Vol C Tables 4.2.6.8 and 6.1.1.4'
Cl Cl 0.1484 0.1585 'International Tables Vol C Tables 4.2.6.8 and 6.1.1.4'
Ir Ir -1.4442 7.9887 'International Tables Vol C Tables 4.2.6.8 and 6.1.1.4'

loop_
_geom_angle_atom_site_label_1
_geom_angle_atom_site_label_2
_geom_angle_atom_site_label_3
_geom_angle
C2 C1 C6 118.6(6)
C2 C1 S1 121.9(5)
C6 C1 S1 119.5(5)
C3 C2 C1 121.5(6)
C3 C2 H2A 119.2
C1 C2 H2A 119.2
C2 C3 C4 120.3(7)
C2 C3 H3 119.9
C4 C3 H3 119.9
C5 C4 C3 118.7(7)
C5 C4 H4 120.6
C3 C4 H4 120.6
C4 C5 C6 122.3(7)
C4 C5 H5 118.9
C6 C5 H5 118.9
C5 C6 C1 118.5(6)
C5 C6 C7 119.0(6)
C1 C6 C7 122.4(6)
O1 C7 O2 122.9(7)
O1 C7 C6 123.1(6)
O2 C7 C6 114.1(7)
C9 C8 S1 113.0(4)
C9 C8 H8A 109.0
S1 C8 H8A 109.0
C9 C8 H8B 109.0
S1 C8 H8B 109.0
H8A C8 H8B 107.8
N1 C9 C10 119.8(6)
N1 C9 C8 116.1(5)
C10 C9 C8 124.0(6)
C11 C10 C9 120.3(7)
C11 C10 H10 119.9
C9 C10 H10 119.9
C12 C11 C10 119.0(7)
C12 C11 H11 120.5
C10 C11 H11 120.5
C13 C12 C11 118.8(7)
C13 C12 H12 120.6
C11 C12 H12 120.6
N1 C13 C12 123.1(7)
N1 C13 H13 118.4
C12 C13 H13 118.4
C15 C14 C18 107.4(5)
C15 C14 C20 128.5(7)
C18 C14 C20 123.9(7)
C15 C14 Ir1 71.5(3)
C18 C14 Ir1 70.7(3)
C20 C14 Ir1 126.2(5)
C14 C15 C16 108.6(6)
C14 C15 C21 126.4(7)
C16 C15 C21 125.0(7)
C14 C15 Ir1 70.6(3)
C16 C15 Ir1 69.1(3)
C21 C15 Ir1 127.3(5)
C17 C16 C15 107.5(6)
C17 C16 C22 125.2(7)
C15 C16 C22 126.3(7)
C17 C16 Ir1 72.7(3)
C15 C16 Ir1 72.3(3)
C22 C16 Ir1 129.6(5)
C18 C17 C16 108.4(5)
C18 C17 C23 126.9(7)
C16 C17 C23 124.7(7)
C18 C17 Ir1 70.5(3)
C16 C17 Ir1 69.0(3)
C23 C17 Ir1 127.5(4)
C17 C18 C14 107.8(6)
C17 C18 C19 128.0(6)
C14 C18 C19 124.1(6)
C17 C18 Ir1 71.7(3)
C14 C18 Ir1 70.4(3)
C19 C18 Ir1 124.9(5)
C18 C19 H19A 109.5
C18 C19 H19B 109.5
H19A C19 H19B 109.5
C18 C19 H19C 109.5
H19A C19 H19C 109.5
H19B C19 H19C 109.5
C14 C20 H20A 109.5
C14 C20 H20B 109.5
H20A C20 H20B 109.5
C14 C20 H20C 109.5
H20A C20 H20C 109.5
H20B C20 H20C 109.5
C15 C21 H21A 109.5
C15 C21 H21B 109.5
H21A C21 H21B 109.5
C15 C21 H21C 109.5
H21A C21 H21C 109.5
H21B C21 H21C 109.5
C16 C22 H22A 109.5
C16 C22 H22B 109.5
H22A C22 H22B 109.5
C16 C22 H22C 109.5
H22A C22 H22C 109.5
H22B C22 H22C 109.5
C17 C23 H23A 109.5
C17 C23 H23B 109.5
H23A C23 H23B 109.5
C17 C23 H23C 109.5
H23A C23 H23C 109.5
H23B C23 H23C 109.5
O3 C24 H24A 109.5
O3 C24 H24B 109.5
H24A C24 H24B 109.5
O3 C24 H24C 109.5
H24A C24 H24C 109.5
H24B C24 H24C 109.5
C13 N1 C9 118.9(5)
C13 N1 Ir1 120.5(4)
C9 N1 Ir1 120.6(4)
C7 O2 H2 109.5
C24 O3 H3A 109.5
F6 P1 F3 174.8(9)
F6 P1 F5 93.4(7)
F3 P1 F5 90.0(8)
F6 P1 F1 95.1(9)
F3 P1 F1 88.8(7)
F5 P1 F1 88.7(4)
F6 P1 F4 90.8(9)
F3 P1 F4 85.3(7)
F5 P1 F4 90.8(4)
F1 P1 F4 174.1(7)
F6 P1 F2 84.0(6)
F3 P1 F2 92.5(8)
F5 P1 F2 177.4(6)
F1 P1 F2 91.5(4)
F4 P1 F2 89.2(4)
C1 S1 C8 102.9(3)
C1 S1 Ir1 112.95(17)
C8 S1 Ir1 95.1(2)
N1 Ir1 C16 109.9(2)
N1 Ir1 C14 117.4(2)
C16 Ir1 C14 64.7(2)
N1 Ir1 C18 156.3(2)
C16 Ir1 C18 64.5(2)
C14 Ir1 C18 38.9(2)
N1 Ir1 C15 96.9(2)
C16 Ir1 C15 38.6(2)
C14 Ir1 C15 37.9(2)
C18 Ir1 C15 63.9(2)
N1 Ir1 C17 147.2(2)
C16 Ir1 C17 38.4(3)
C14 Ir1 C17 64.0(2)
C18 Ir1 C17 37.8(2)
C15 Ir1 C17 63.5(2)
N1 Ir1 S1 81.78(14)
C16 Ir1 S1 102.82(18)
C14 Ir1 S1 159.34(17)
C18 Ir1 S1 121.71(17)
C15 Ir1 S1 138.59(19)
C17 Ir1 S1 95.81(16)
N1 Ir1 Cl1 85.33(13)
C16 Ir1 Cl1 158.94(17)
C14 Ir1 Cl1 95.68(18)
C18 Ir1 Cl1 95.63(17)
C15 Ir1 Cl1 127.86(19)
C17 Ir1 Cl1 127.49(19)
S1 Ir1 Cl1 93.44(5)

loop_
_geom_bond_atom_site_label_1
_geom_bond_atom_site_label_2
_geom_bond_distance
C1 C2 1.376(8)
C1 C6 1.405(8)
C1 S1 1.806(6)
C2 C3 1.373(9)
C2 H2A 0.9300
C3 C4 1.379(9)
C3 H3 0.9300
C4 C5 1.363(10)
C4 H4 0.9300
C5 C6 1.388(9)
C5 H5 0.9300
C6 C7 1.476(9)
C7 O1 1.209(8)
C7 O2 1.315(8)
C8 C9 1.484(9)
C8 S1 1.821(6)
C8 H8A 0.9700
C8 H8B 0.9700
C9 N1 1.348(7)
C9 C10 1.390(9)
C10 C11 1.365(10)
C10 H10 0.9300
C11 C12 1.364(10)
C11 H11 0.9300
C12 C13 1.363(9)
C12 H12 0.9300
C13 N1 1.331(7)
C13 H13 0.9300
C14 C15 1.415(9)
C14 C18 1.448(8)
C14 C20 1.495(10)
C14 Ir1 2.173(5)
C15 C16 1.432(9)
C15 C21 1.512(9)
C15 Ir1 2.186(6)
C16 C17 1.427(9)
C16 C22 1.515(9)
C16 Ir1 2.145(6)
C17 C18 1.416(8)
C17 C23 1.505(8)
C17 Ir1 2.194(5)
C18 C19 1.509(9)
C18 Ir1 2.177(5)
C19 H19A 0.9600
C19 H19B 0.9600
C19 H19C 0.9600
C20 H20A 0.9600
C20 H20B 0.9600
C20 H20C 0.9600
C21 H21A 0.9600
C21 H21B 0.9600
C21 H21C 0.9600
C22 H22A 0.9600
C22 H22B 0.9600
C22 H22C 0.9600
C23 H23A 0.9600
C23 H23B 0.9600
C23 H23C 0.9600
C24 O3 1.299(12)
C24 H24A 0.9600
C24 H24B 0.9600
C24 H24C 0.9600
N1 Ir1 2.099(4)
O2 H2 0.8200
O3 H3A 0.8200
F1 P1 1.506(6)
F2 P1 1.545(6)
F3 P1 1.472(9)
F4 P1 1.536(7)
F5 P1 1.501(5)
F6 P1 1.426(9)
S1 Ir1 2.3637(14)
Cl1 Ir1 2.3791(15)

loop_
_geom_torsion_atom_site_label_1
_geom_torsion_atom_site_label_2
_geom_torsion_atom_site_label_3
_geom_torsion_atom_site_label_4
_geom_torsion
C6 C1 C2 C3 -2.7(9)
S1 C1 C2 C3 175.4(5)
C1 C2 C3 C4 1.9(10)
C2 C3 C4 C5 0.3(11)
C3 C4 C5 C6 -1.6(11)
C4 C5 C6 C1 0.7(10)
C4 C5 C6 C7 -176.2(6)
C2 C1 C6 C5 1.4(8)
S1 C1 C6 C5 -176.7(5)
C2 C1 C6 C7 178.2(5)
S1 C1 C6 C7 0.0(7)
C5 C6 C7 O1 155.2(7)
C1 C6 C7 O1 -21.6(10)
C5 C6 C7 O2 -25.8(8)
C1 C6 C7 O2 157.5(6)
S1 C8 C9 N1 30.9(7)
S1 C8 C9 C10 -150.9(5)
N1 C9 C10 C11 2.6(10)
C8 C9 C10 C11 -175.6(6)
C9 C10 C11 C12 -2.1(11)
C10 C11 C12 C13 -0.2(11)
C11 C12 C13 N1 2.1(11)
C18 C14 C15 C16 3.1(7)
C20 C14 C15 C16 179.1(6)
Ir1 C14 C15 C16 -58.9(4)
C18 C14 C15 C21 -175.5(6)
C20 C14 C15 C21 0.5(11)
Ir1 C14 C15 C21 122.5(7)
C18 C14 C15 Ir1 62.0(4)
C20 C14 C15 Ir1 -122.0(7)
C14 C15 C16 C17 -4.8(7)
C21 C15 C16 C17 173.8(6)
Ir1 C15 C16 C17 -64.6(4)
C14 C15 C16 C22 -173.7(6)
C21 C15 C16 C22 4.9(10)
Ir1 C15 C16 C22 126.5(6)
C14 C15 C16 Ir1 59.8(4)
C21 C15 C16 Ir1 -121.6(6)
C15 C16 C17 C18 4.7(6)
C22 C16 C17 C18 173.7(6)
Ir1 C16 C17 C18 -59.6(4)
C15 C16 C17 C23 -173.9(6)
C22 C16 C17 C23 -4.9(10)
Ir1 C16 C17 C23 121.7(6)
C15 C16 C17 Ir1 64.3(4)
C22 C16 C17 Ir1 -126.7(6)
C16 C17 C18 C14 -2.8(6)
C23 C17 C18 C14 175.8(6)
Ir1 C17 C18 C14 -61.5(4)
C16 C17 C18 C19 179.1(6)
C23 C17 C18 C19 -2.3(10)
Ir1 C17 C18 C19 120.4(7)
C16 C17 C18 Ir1 58.7(4)
C23 C17 C18 Ir1 -122.7(6)
C15 C14 C18 C17 -0.2(7)
C20 C14 C18 C17 -176.4(6)
Ir1 C14 C18 C17 62.4(4)
C15 C14 C18 C19 178.0(6)
C20 C14 C18 C19 1.8(10)
Ir1 C14 C18 C19 -119.5(6)
C15 C14 C18 Ir1 -62.5(4)
C20 C14 C18 Ir1 121.3(6)
C12 C13 N1 C9 -1.7(9)
C12 C13 N1 Ir1 179.5(5)
C10 C9 N1 C13 -0.7(8)
C8 C9 N1 C13 177.6(5)
C10 C9 N1 Ir1 178.2(4)
C8 C9 N1 Ir1 -3.5(7)
C2 C1 S1 C8 4.6(5)
C6 C1 S1 C8 -177.3(4)
C2 C1 S1 Ir1 105.9(4)
C6 C1 S1 Ir1 -76.0(4)
C9 C8 S1 C1 77.6(5)
C9 C8 S1 Ir1 -37.3(5)
C13 N1 Ir1 C16 -97.8(5)
C9 N1 Ir1 C16 83.3(5)
C13 N1 Ir1 C14 -26.7(5)
C9 N1 Ir1 C14 154.5(4)
C13 N1 Ir1 C18 -26.1(8)
C9 N1 Ir1 C18 155.1(5)
C13 N1 Ir1 C15 -60.3(5)
C9 N1 Ir1 C15 120.8(5)
C13 N1 Ir1 C17 -110.6(5)
C9 N1 Ir1 C17 70.6(6)
C13 N1 Ir1 S1 161.5(5)
C9 N1 Ir1 S1 -17.4(4)
C13 N1 Ir1 Cl1 67.3(5)
C9 N1 Ir1 Cl1 -111.6(4)
C17 C16 Ir1 N1 -168.9(3)
C15 C16 Ir1 N1 75.6(4)
C22 C16 Ir1 N1 -47.2(8)
C17 C16 Ir1 C14 79.4(4)
C15 C16 Ir1 C14 -36.1(4)
C22 C16 Ir1 C14 -158.9(8)
C17 C16 Ir1 C18 36.1(4)
C15 C16 Ir1 C18 -79.4(4)
C22 C16 Ir1 C18 157.8(8)
C17 C16 Ir1 C15 115.5(5)
C22 C16 Ir1 C15 -122.8(9)
C15 C16 Ir1 C17 -115.5(5)
C22 C16 Ir1 C17 121.7(9)
C17 C16 Ir1 S1 -83.1(4)
C15 C16 Ir1 S1 161.4(3)
C22 C16 Ir1 S1 38.6(8)
C17 C16 Ir1 Cl1 56.6(7)
C15 C16 Ir1 Cl1 -59.0(8)
C22 C16 Ir1 Cl1 178.2(5)
C15 C14 Ir1 N1 -63.6(4)
C18 C14 Ir1 N1 179.6(3)
C20 C14 Ir1 N1 61.1(7)
C15 C14 Ir1 C16 36.8(4)
C18 C14 Ir1 C16 -80.0(4)
C20 C14 Ir1 C16 161.5(8)
C15 C14 Ir1 C18 116.8(5)
C20 C14 Ir1 C18 -118.5(8)
C18 C14 Ir1 C15 -116.8(5)
C20 C14 Ir1 C15 124.7(9)
C15 C14 Ir1 C17 79.6(4)
C18 C14 Ir1 C17 -37.3(4)
C20 C14 Ir1 C17 -155.7(8)
C15 C14 Ir1 S1 93.0(6)
C18 C14 Ir1 S1 -23.8(7)
C20 C14 Ir1 S1 -142.3(6)
C15 C14 Ir1 Cl1 -151.2(4)
C18 C14 Ir1 Cl1 91.9(4)
C20 C14 Ir1 Cl1 -26.5(7)
C17 C18 Ir1 N1 -118.3(5)
C14 C18 Ir1 N1 -0.9(7)
C19 C18 Ir1 N1 117.7(7)
C17 C18 Ir1 C16 -36.7(4)
C14 C18 Ir1 C16 80.7(4)
C19 C18 Ir1 C16 -160.8(7)
C17 C18 Ir1 C14 -117.4(5)
C19 C18 Ir1 C14 118.6(8)
C17 C18 Ir1 C15 -79.8(4)
C14 C18 Ir1 C15 37.6(4)
C19 C18 Ir1 C15 156.2(7)
C14 C18 Ir1 C17 117.4(5)
C19 C18 Ir1 C17 -124.1(8)
C17 C18 Ir1 S1 53.0(4)
C14 C18 Ir1 S1 170.4(3)
C19 C18 Ir1 S1 -71.1(6)
C17 C18 Ir1 Cl1 150.5(4)
C14 C18 Ir1 Cl1 -92.1(4)
C19 C18 Ir1 Cl1 26.5(6)
C14 C15 Ir1 N1 126.8(4)
C16 C15 Ir1 N1 -113.5(4)
C21 C15 Ir1 N1 5.3(7)
C14 C15 Ir1 C16 -119.7(5)
C21 C15 Ir1 C16 118.8(9)
C16 C15 Ir1 C14 119.7(5)
C21 C15 Ir1 C14 -121.5(9)
C14 C15 Ir1 C18 -38.6(4)
C16 C15 Ir1 C18 81.1(4)
C21 C15 Ir1 C18 -160.1(8)
C14 C15 Ir1 C17 -81.0(4)
C16 C15 Ir1 C17 38.7(4)
C21 C15 Ir1 C17 157.5(8)
C14 C15 Ir1 S1 -147.8(3)
C16 C15 Ir1 S1 -28.1(5)
C21 C15 Ir1 S1 90.7(7)
C14 C15 Ir1 Cl1 37.3(4)
C16 C15 Ir1 Cl1 157.0(3)
C21 C15 Ir1 Cl1 -84.2(7)
C18 C17 Ir1 N1 139.2(4)
C16 C17 Ir1 N1 19.5(6)
C23 C17 Ir1 N1 -98.7(7)
C18 C17 Ir1 C16 119.7(5)
C23 C17 Ir1 C16 -118.2(8)
C18 C17 Ir1 C14 38.3(4)
C16 C17 Ir1 C14 -81.4(4)
C23 C17 Ir1 C14 160.4(8)
C16 C17 Ir1 C18 -119.7(5)
C23 C17 Ir1 C18 122.1(8)
C18 C17 Ir1 C15 80.7(4)
C16 C17 Ir1 C15 -39.0(4)
C23 C17 Ir1 C15 -157.2(8)
C18 C17 Ir1 S1 -136.9(4)
C16 C17 Ir1 S1 103.3(4)
C23 C17 Ir1 S1 -14.9(7)
C18 C17 Ir1 Cl1 -38.1(4)
C16 C17 Ir1 Cl1 -157.8(3)
C23 C17 Ir1 Cl1 84.0(7)
C1 S1 Ir1 N1 -80.3(3)
C8 S1 Ir1 N1 26.0(3)
C1 S1 Ir1 C16 171.0(3)
C8 S1 Ir1 C16 -82.7(3)
C1 S1 Ir1 C14 120.6(5)
C8 S1 Ir1 C14 -133.1(6)
C1 S1 Ir1 C18 103.2(3)
C8 S1 Ir1 C18 -150.4(3)
C1 S1 Ir1 C15 -171.5(3)
C8 S1 Ir1 C15 -65.2(3)
C1 S1 Ir1 C17 132.7(3)
C8 S1 Ir1 C17 -121.0(3)
C1 S1 Ir1 Cl1 4.5(2)
C8 S1 Ir1 Cl1 110.8(2)
